data_4111232
loop_
_publ_author_name
'Albert Epshteyn'
'Peter Y. Zavalij'
'Lawrence R. Sita'

_publ_section_title
;
 High-Oxidation-State Neutral and Cationic Tantalum(IV) Alkyl Complexes
 That Are Stable toward \b-Hydrogen and \b-Methyl Eliminations
;
_journal_name_full 'Journal of the American Chemical Society'
_journal_page_first 16052
_journal_page_last 16053
_journal_paper_doi 10.1021/ja067011y
_journal_volume 128
_journal_year 2006
_chemical_formula_moiety 'C22 H42 N2 Ta'
_chemical_formula_sum 'C22 H42 N2 Ta'
_chemical_formula_weight 515.53
_chemical_name_systematic ?
_space_group_IT_number 2
_symmetry_cell_setting triclinic
_symmetry_space_group_name_Hall '-P 1'
_symmetry_space_group_name_H-M 'P -1'
_atom_sites_solution_hydrogens geom
_atom_sites_solution_primary direct
_atom_sites_solution_secondary difmap
_audit_creation_method 'SHELXL-97 & ZCIF'
_cell_angle_alpha 114.865(3)
_cell_angle_beta 103.792(2)
_cell_angle_gamma 91.298(2)
_cell_formula_units_Z 4
_cell_length_a 8.7085(10)
_cell_length_b 16.959(2)
_cell_length_c 17.835(2)
_cell_measurement_reflns_used 7826
_cell_measurement_temperature 223(2)
_cell_measurement_theta_max 28.3
_cell_measurement_theta_min 2.4
_cell_volume 2298.2(5)
_computing_cell_refinement 'SAINT (Bruker, 1999)'
_computing_data_collection 'SMART (Bruker, 1999)'
_computing_data_reduction SAINT
_computing_molecular_graphics 'Platon (Spek, 1990)'
_computing_publication_material SHELXL-97
_computing_structure_refinement 'SHELXL-97 (Sheldrick, 1997)'
_computing_structure_solution 'SHELXS-97 (Sheldrick, 1990)'
_diffrn_ambient_temperature 223(2)
_diffrn_detector 'CCD area detector'
_diffrn_detector_area_resol_mean 8.33
_diffrn_detector_type 'Bruker Smart1000'
_diffrn_measured_fraction_theta_full 0.973
_diffrn_measured_fraction_theta_max 0.973
_diffrn_measurement_details NFRAMES=606,606,606,50,1209,50
_diffrn_measurement_device_type 'three-circle diffractometer'
_diffrn_measurement_method '\w and \f scans'
_diffrn_measurement_specimen_support 'glass capillary'
_diffrn_orient_matrix_type standard
_diffrn_orient_matrix_UB_11 -0.1023885
_diffrn_orient_matrix_UB_12 -0.0245909
_diffrn_orient_matrix_UB_13 0.0032224
_diffrn_orient_matrix_UB_21 0.0485400
_diffrn_orient_matrix_UB_22 -0.0528091
_diffrn_orient_matrix_UB_23 0.0002093
_diffrn_orient_matrix_UB_31 0.0376612
_diffrn_orient_matrix_UB_32 0.0302327
_diffrn_orient_matrix_UB_33 0.0641649
_diffrn_radiation_monochromator graphite
_diffrn_radiation_source 'fine-focus sealed tube'
_diffrn_radiation_type MoK\a
_diffrn_radiation_wavelength 0.71073
_diffrn_reflns_av_R_equivalents 0.0501
_diffrn_reflns_av_sigmaI/netI 0.0318
_diffrn_reflns_limit_h_max 10
_diffrn_reflns_limit_h_min -11
_diffrn_reflns_limit_k_max 19
_diffrn_reflns_limit_k_min -21
_diffrn_reflns_limit_l_max 23
_diffrn_reflns_limit_l_min 0
_diffrn_reflns_number 13029
_diffrn_reflns_theta_full 27.50
_diffrn_reflns_theta_max 27.50
_diffrn_reflns_theta_min 1.31
_diffrn_source_current 40
_diffrn_source_voltage 50
_diffrn_standards_decay_% -0.14
_exptl_absorpt_coefficient_mu 4.790
_exptl_absorpt_correction_T_max 0.605
_exptl_absorpt_correction_T_min 0.273
_exptl_absorpt_correction_type multi-scan
_exptl_absorpt_process_details 'SADABS (Sheldrick, 1996)'
_exptl_crystal_colour red
_exptl_crystal_density_diffrn 1.490
_exptl_crystal_density_method not_measu
_exptl_crystal_description prism
_exptl_crystal_F_000 1044
_exptl_crystal_size_max 0.290
_exptl_crystal_size_mid 0.155
_exptl_crystal_size_min 0.105
_refine_diff_density_max 3.931
_refine_diff_density_min -1.714
_refine_diff_density_rms 0.162
_refine_ls_extinction_method none
_refine_ls_goodness_of_fit_ref 1.000
_refine_ls_hydrogen_treatment constr
_refine_ls_matrix_type full
_refine_ls_number_parameters 476
_refine_ls_number_reflns 13037
_refine_ls_number_restraints 0
_refine_ls_restrained_S_all 1.000
_refine_ls_R_factor_all 0.0624
_refine_ls_R_factor_gt 0.0503
_refine_ls_shift/su_max 0.001
_refine_ls_shift/su_mean 0.000
_refine_ls_structure_factor_coef Fsqd
_refine_ls_weighting_details 'w=1/[\s^2^(Fo^2^)+(0.045P)^2^+21.15P], P=(max(Fo^2^,0)+2Fc^2^)/3'
_refine_ls_weighting_scheme calc
_refine_ls_wR_factor_gt 0.1123
_refine_ls_wR_factor_ref 0.1177
_reflns_number_gt 10526
_reflns_number_total 13037
_reflns_threshold_expression >2sigma(I)
_cod_data_source_file ja067011ysi20061102_121144.cif
_cod_data_source_block Cp*Ta(Et)2[N(iPr)C(Me)N(iPr)]
_cod_database_code 4111232

loop_
_symmetry_equiv_pos_as_xyz
'x, y, z'
'-x, -y, -z'

loop_
_atom_site_label
_atom_site_type_symbol
_atom_site_fract_x
_atom_site_fract_y
_atom_site_fract_z
_atom_site_U_iso_or_equiv
_atom_site_adp_type
_atom_site_occupancy
_atom_site_symmetry_multiplicity
_atom_site_calc_flag
_atom_site_refinement_flags
Ta1A Ta -0.00992(3) 0.169247(19) 0.248481(17) 0.03242(8) Uani 1 1 d .
N1A N 0.1643(7) 0.2876(4) 0.3120(4) 0.0401(14) Uani 1 1 d .
N2A N 0.1176(8) 0.2072(4) 0.1753(4) 0.0416(15) Uani 1 1 d .
C1A C 0.2140(9) 0.2730(5) 0.2437(5) 0.0404(17) Uani 1 1 d .
C2A C 0.3610(11) 0.3205(7) 0.2425(6) 0.063(3) Uani 1 1 d .
H1A H 0.3956 0.3750 0.2947 0.095 Uiso 1 1 calc R
H2A H 0.3367 0.3333 0.1931 0.095 Uiso 1 1 calc R
H3A H 0.4455 0.2839 0.2389 0.095 Uiso 1 1 calc R
C3A C 0.1240(11) 0.1737(6) 0.0852(5) 0.055(2) Uani 1 1 d .
H4A H 0.0477 0.1187 0.0528 0.066 Uiso 1 1 calc R
C4A C 0.0643(15) 0.2344(9) 0.0454(6) 0.087(4) Uani 1 1 d .
H5A H -0.0391 0.2484 0.0544 0.130 Uiso 1 1 calc R
H6A H 0.0546 0.2057 -0.0157 0.130 Uiso 1 1 calc R
H7A H 0.1393 0.2880 0.0720 0.130 Uiso 1 1 calc R
C5A C 0.2867(13) 0.1482(8) 0.0698(7) 0.080(3) Uani 1 1 d .
H8A H 0.3593 0.2008 0.0871 0.120 Uiso 1 1 calc R
H9A H 0.2721 0.1104 0.0093 0.120 Uiso 1 1 calc R
H10A H 0.3310 0.1174 0.1033 0.120 Uiso 1 1 calc R
C6A C 0.2471(10) 0.3510(5) 0.4019(5) 0.0447(19) Uani 1 1 d .
H11A H 0.1848 0.3419 0.4380 0.054 Uiso 1 1 calc R
C7A C 0.2406(13) 0.4474(6) 0.4164(6) 0.065(3) Uani 1 1 d .
H12A H 0.3163 0.4635 0.3915 0.097 Uiso 1 1 calc R
H13A H 0.2678 0.4856 0.4776 0.097 Uiso 1 1 calc R
H14A H 0.1338 0.4534 0.3893 0.097 Uiso 1 1 calc R
C8A C 0.4143(10) 0.3360(7) 0.4351(6) 0.064(3) Uani 1 1 d .
H15A H 0.4176 0.2736 0.4163 0.096 Uiso 1 1 calc R
H16A H 0.4462 0.3658 0.4974 0.096 Uiso 1 1 calc R
H17A H 0.4868 0.3590 0.4131 0.096 Uiso 1 1 calc R
C9A C -0.2235(9) 0.2429(5) 0.2213(5) 0.0384(16) Uani 1 1 d .
C10A C -0.2730(9) 0.1521(5) 0.1629(5) 0.0419(17) Uani 1 1 d .
C11A C -0.2891(9) 0.1042(5) 0.2113(5) 0.0391(17) Uani 1 1 d .
C12A C -0.2516(9) 0.1675(5) 0.3007(5) 0.0422(18) Uani 1 1 d .
C13A C -0.2116(9) 0.2514(5) 0.3067(4) 0.0368(16) Uani 1 1 d .
C14A C -0.2062(11) 0.3181(5) 0.1991(5) 0.049(2) Uani 1 1 d .
H18A H -0.3012 0.3468 0.2013 0.074 Uiso 1 1 calc R
H19A H -0.1925 0.2963 0.1417 0.074 Uiso 1 1 calc R
H20A H -0.1137 0.3598 0.2400 0.074 Uiso 1 1 calc R
C15A C -0.3092(10) 0.1131(6) 0.0660(5) 0.053(2) Uani 1 1 d .
H21A H -0.2777 0.0549 0.0444 0.079 Uiso 1 1 calc R
H22A H -0.2504 0.1502 0.0502 0.079 Uiso 1 1 calc R
H23A H -0.4228 0.1092 0.0414 0.079 Uiso 1 1 calc R
C16A C -0.3546(10) 0.0103(5) 0.1754(6) 0.055(2) Uani 1 1 d .
H24A H -0.4701 0.0043 0.1628 0.082 Uiso 1 1 calc R
H25A H -0.3123 -0.0121 0.2169 0.082 Uiso 1 1 calc R
H26A H -0.3243 -0.0228 0.1230 0.082 Uiso 1 1 calc R
C17A C -0.2729(13) 0.1505(7) 0.3728(6) 0.068(3) Uani 1 1 d .
H27A H -0.1768 0.1750 0.4203 0.102 Uiso 1 1 calc R
H28A H -0.2934 0.0877 0.3541 0.102 Uiso 1 1 calc R
H29A H -0.3626 0.1776 0.3913 0.102 Uiso 1 1 calc R
C18A C -0.1697(11) 0.3360(6) 0.3865(5) 0.055(2) Uani 1 1 d .
H30A H -0.2576 0.3700 0.3865 0.083 Uiso 1 1 calc R
H31A H -0.0749 0.3688 0.3886 0.083 Uiso 1 1 calc R
H32A H -0.1492 0.3240 0.4364 0.083 Uiso 1 1 calc R
C19A C 0.0158(10) 0.0318(5) 0.1627(5) 0.050(2) Uani 1 1 d .
H33A H -0.0464 -0.0094 0.1732 0.060 Uiso 1 1 calc R
H34A H -0.0275 0.0207 0.1026 0.060 Uiso 1 1 calc R
C20A C 0.1934(13) 0.0153(8) 0.1779(8) 0.079(3) Uani 1 1 d .
H35A H 0.2591 0.0632 0.1794 0.119 Uiso 1 1 calc R
H36A H 0.2029 -0.0394 0.1317 0.119 Uiso 1 1 calc R
H37A H 0.2288 0.0120 0.2322 0.119 Uiso 1 1 calc R
C21A C 0.1042(11) 0.1432(6) 0.3597(5) 0.058(2) Uani 1 1 d .
H38A H 0.2198 0.1516 0.3679 0.069 Uiso 1 1 calc R
H39A H 0.0827 0.1895 0.4105 0.069 Uiso 1 1 calc R
C22A C 0.0635(12) 0.0550(6) 0.3620(6) 0.067(3) Uani 1 1 d .
H40A H -0.0491 0.0334 0.3341 0.100 Uiso 1 1 calc R
H41A H 0.0874 0.0639 0.4212 0.100 Uiso 1 1 calc R
H42A H 0.1267 0.0125 0.3322 0.100 Uiso 1 1 calc R
Ta1B Ta 0.72242(4) 0.66896(2) 0.250400(18) 0.03760(9) Uani 1 1 d .
N1B N 0.6333(7) 0.7909(4) 0.3203(4) 0.0397(14) Uani 1 1 d .
N2B N 0.5210(8) 0.7109(5) 0.1844(4) 0.0478(16) Uani 1 1 d .
C1B C 0.5082(9) 0.7784(5) 0.2543(5) 0.0434(18) Uani 1 1 d .
C2B C 0.3765(11) 0.8327(7) 0.2587(6) 0.069(3) Uani 1 1 d .
H1B H 0.3660 0.8548 0.2159 0.104 Uiso 1 1 calc R
H2B H 0.4000 0.8817 0.3154 0.104 Uiso 1 1 calc R
H3B H 0.2775 0.7972 0.2477 0.104 Uiso 1 1 calc R
C3B C 0.6553(9) 0.8537(5) 0.4104(5) 0.0430(18) Uani 1 1 d .
H4B H 0.7543 0.8421 0.4428 0.052 Uiso 1 1 calc R
C4B C 0.6894(12) 0.9484(6) 0.4262(6) 0.060(2) Uani 1 1 d .
H5B H 0.7656 0.9528 0.3959 0.091 Uiso 1 1 calc R
H6B H 0.7333 0.9851 0.4873 0.091 Uiso 1 1 calc R
H7B H 0.5910 0.9677 0.4055 0.091 Uiso 1 1 calc R
C5B C 0.5268(11) 0.8409(6) 0.4504(6) 0.059(2) Uani 1 1 d .
H8B H 0.4286 0.8577 0.4259 0.088 Uiso 1 1 calc R
H9B H 0.5610 0.8772 0.5120 0.088 Uiso 1 1 calc R
H10B H 0.5088 0.7797 0.4388 0.088 Uiso 1 1 calc R
C6B C 0.4071(11) 0.6778(7) 0.0967(5) 0.062(3) Uani 1 1 d .
H11B H 0.4391 0.6210 0.0620 0.075 Uiso 1 1 calc R
C7B C 0.4310(15) 0.7364(9) 0.0541(7) 0.095(4) Uani 1 1 d .
H12B H 0.4225 0.7964 0.0913 0.142 Uiso 1 1 calc R
H13B H 0.3499 0.7166 -0.0002 0.142 Uiso 1 1 calc R
H14B H 0.5359 0.7336 0.0441 0.142 Uiso 1 1 calc R
C8B C 0.2336(12) 0.6569(8) 0.0909(7) 0.083(3) Uani 1 1 d .
H15B H 0.2261 0.6260 0.1252 0.124 Uiso 1 1 calc R
H16B H 0.1755 0.6203 0.0315 0.124 Uiso 1 1 calc R
H17B H 0.1879 0.7110 0.1122 0.124 Uiso 1 1 calc R
C9B C 0.9056(9) 0.7396(5) 0.2146(5) 0.0422(17) Uani 1 1 d .
C10B C 0.9873(10) 0.7473(5) 0.2960(5) 0.0434(18) Uani 1 1 d .
C11B C 1.0185(9) 0.6621(6) 0.2891(5) 0.0437(18) Uani 1 1 d .
C12B C 0.9491(10) 0.6004(5) 0.2013(5) 0.0459(19) Uani 1 1 d .
C13B C 0.8799(10) 0.6480(5) 0.1546(5) 0.0464(19) Uani 1 1 d .
C14B C 0.8694(12) 0.8145(6) 0.1928(6) 0.056(2) Uani 1 1 d .
H18B H 0.8313 0.8586 0.2375 0.083 Uiso 1 1 calc R
H19B H 0.7879 0.7933 0.1384 0.083 Uiso 1 1 calc R
H20B H 0.9656 0.8401 0.1883 0.083 Uiso 1 1 calc R
C15B C 1.0458(10) 0.8308(6) 0.3772(5) 0.055(2) Uani 1 1 d .
H21B H 1.0373 0.8206 0.4258 0.083 Uiso 1 1 calc R
H22B H 0.9814 0.8757 0.3736 0.083 Uiso 1 1 calc R
H23B H 1.1564 0.8501 0.3847 0.083 Uiso 1 1 calc R
C16B C 1.1199(13) 0.6446(8) 0.3602(7) 0.078(3) Uani 1 1 d .
H24B H 1.1089 0.5820 0.3432 0.118 Uiso 1 1 calc R
H25B H 1.0853 0.6741 0.4118 0.118 Uiso 1 1 calc R
H26B H 1.2308 0.6666 0.3714 0.118 Uiso 1 1 calc R
C17B C 0.9640(13) 0.5043(6) 0.1640(7) 0.068(3) Uani 1 1 d .
H27B H 1.0756 0.4969 0.1698 0.102 Uiso 1 1 calc R
H28B H 0.9053 0.4764 0.1037 0.102 Uiso 1 1 calc R
H29B H 0.9205 0.4776 0.1945 0.102 Uiso 1 1 calc R
C18B C 0.8075(13) 0.6088(7) 0.0585(5) 0.065(3) Uani 1 1 d .
H30B H 0.8916 0.6042 0.0303 0.097 Uiso 1 1 calc R
H31B H 0.7342 0.6461 0.0448 0.097 Uiso 1 1 calc R
H32B H 0.7502 0.5508 0.0387 0.097 Uiso 1 1 calc R
C19B C 0.7404(13) 0.6448(6) 0.3640(6) 0.061(3) Uani 1 1 d .
H33B H 0.8250 0.6893 0.4108 0.073 Uiso 1 1 calc R
H34B H 0.6404 0.6576 0.3799 0.073 Uiso 1 1 calc R
C20B C 0.7725(14) 0.5553(6) 0.3652(6) 0.072(3) Uani 1 1 d .
H35B H 0.6731 0.5155 0.3402 0.109 Uiso 1 1 calc R
H36B H 0.8168 0.5644 0.4240 0.109 Uiso 1 1 calc R
H37B H 0.8476 0.5303 0.3322 0.109 Uiso 1 1 calc R
C21B C 0.5873(12) 0.5339(6) 0.1692(6) 0.061(2) Uani 1 1 d .
H38B H 0.5606 0.5223 0.1086 0.073 Uiso 1 1 calc R
H39B H 0.6545 0.4907 0.1765 0.073 Uiso 1 1 calc R
C22B C 0.4372(14) 0.5245(9) 0.1935(9) 0.095(4) Uani 1 1 d .
H40B H 0.4615 0.5117 0.2428 0.142 Uiso 1 1 calc R
H41B H 0.3616 0.4770 0.1456 0.142 Uiso 1 1 calc R
H42B H 0.3911 0.5788 0.2078 0.142 Uiso 1 1 calc R

loop_
_atom_site_aniso_label
_atom_site_aniso_U_11
_atom_site_aniso_U_22
_atom_site_aniso_U_33
_atom_site_aniso_U_23
_atom_site_aniso_U_13
_atom_site_aniso_U_12
Ta1A 0.04061(17) 0.02457(15) 0.02718(14) 0.00915(12) 0.00482(11) 0.00442(12)
N1A 0.044(4) 0.036(4) 0.035(3) 0.013(3) 0.008(3) -0.002(3)
N2A 0.054(4) 0.036(4) 0.031(3) 0.012(3) 0.013(3) 0.008(3)
C1A 0.046(4) 0.034(4) 0.041(4) 0.016(3) 0.013(3) 0.008(3)
C2A 0.068(6) 0.057(6) 0.055(5) 0.019(5) 0.015(4) -0.012(5)
C3A 0.071(6) 0.056(6) 0.037(4) 0.015(4) 0.025(4) 0.008(4)
C4A 0.129(10) 0.104(10) 0.047(6) 0.045(6) 0.035(6) 0.032(8)
C5A 0.098(8) 0.071(8) 0.064(6) 0.011(6) 0.047(6) 0.016(6)
C6A 0.054(5) 0.030(4) 0.037(4) 0.006(3) 0.008(3) -0.007(3)
C7A 0.096(8) 0.033(5) 0.057(6) 0.013(4) 0.019(5) 0.000(5)
C8A 0.055(6) 0.068(7) 0.050(5) 0.015(5) 0.000(4) -0.008(5)
C9A 0.045(4) 0.034(4) 0.035(4) 0.016(3) 0.008(3) 0.009(3)
C10A 0.049(5) 0.032(4) 0.037(4) 0.012(3) 0.003(3) 0.005(3)
C11A 0.044(4) 0.029(4) 0.044(4) 0.015(3) 0.013(3) 0.006(3)
C12A 0.053(5) 0.040(5) 0.036(4) 0.017(3) 0.015(3) 0.010(4)
C13A 0.046(4) 0.032(4) 0.032(4) 0.012(3) 0.013(3) 0.012(3)
C14A 0.070(6) 0.034(4) 0.050(5) 0.023(4) 0.018(4) 0.019(4)
C15A 0.059(5) 0.051(5) 0.035(4) 0.015(4) -0.002(3) 0.005(4)
C16A 0.052(5) 0.034(5) 0.075(6) 0.020(4) 0.020(4) 0.003(4)
C17A 0.094(8) 0.068(7) 0.064(6) 0.038(5) 0.042(6) 0.020(6)
C18A 0.072(6) 0.041(5) 0.042(5) 0.003(4) 0.023(4) 0.016(4)
C19A 0.067(6) 0.027(4) 0.047(5) 0.008(4) 0.015(4) 0.017(4)
C20A 0.086(8) 0.070(8) 0.091(8) 0.038(7) 0.034(6) 0.033(6)
C21A 0.074(6) 0.040(5) 0.043(5) 0.020(4) -0.015(4) -0.007(4)
C22A 0.093(7) 0.046(6) 0.058(6) 0.034(5) -0.006(5) -0.001(5)
Ta1B 0.0569(2) 0.02557(16) 0.02653(15) 0.00958(12) 0.00824(13) 0.00636(14)
N1B 0.053(4) 0.032(3) 0.027(3) 0.010(3) 0.004(3) 0.011(3)
N2B 0.063(4) 0.042(4) 0.031(3) 0.016(3) 0.001(3) 0.009(3)
C1B 0.049(5) 0.039(5) 0.046(4) 0.024(4) 0.010(3) 0.006(3)
C2B 0.064(6) 0.084(8) 0.052(5) 0.030(5) 0.002(4) 0.033(5)
C3B 0.050(5) 0.034(4) 0.034(4) 0.008(3) 0.004(3) 0.011(3)
C4B 0.086(7) 0.031(5) 0.051(5) 0.010(4) 0.011(4) 0.012(4)
C5B 0.067(6) 0.056(6) 0.050(5) 0.017(4) 0.020(4) 0.018(5)
C6B 0.071(6) 0.063(7) 0.036(4) 0.016(4) -0.005(4) 0.008(5)
C7B 0.115(10) 0.125(12) 0.050(6) 0.060(7) -0.006(6) 0.010(8)
C8B 0.077(8) 0.080(8) 0.058(6) 0.017(6) -0.014(5) -0.002(6)
C9B 0.051(5) 0.030(4) 0.044(4) 0.013(3) 0.017(3) 0.009(3)
C10B 0.056(5) 0.030(4) 0.039(4) 0.011(3) 0.012(3) 0.004(3)
C11B 0.052(5) 0.045(5) 0.038(4) 0.022(4) 0.012(3) 0.013(4)
C12B 0.061(5) 0.030(4) 0.042(4) 0.010(3) 0.017(4) 0.009(4)
C13B 0.071(6) 0.031(4) 0.040(4) 0.013(3) 0.024(4) 0.009(4)
C14B 0.087(7) 0.035(5) 0.052(5) 0.024(4) 0.024(5) 0.009(4)
C15B 0.056(5) 0.041(5) 0.046(5) 0.006(4) 0.000(4) 0.001(4)
C16B 0.087(8) 0.076(8) 0.068(7) 0.041(6) -0.005(5) 0.019(6)
C17B 0.093(8) 0.038(5) 0.076(7) 0.021(5) 0.036(6) 0.023(5)
C18B 0.099(8) 0.050(6) 0.040(5) 0.013(4) 0.023(5) 0.004(5)
C19B 0.108(8) 0.045(5) 0.048(5) 0.029(4) 0.037(5) 0.028(5)
C20B 0.142(10) 0.047(6) 0.041(5) 0.026(4) 0.033(5) 0.033(6)
C21B 0.076(7) 0.039(5) 0.063(6) 0.023(5) 0.012(5) -0.004(4)
C22B 0.080(8) 0.093(10) 0.129(11) 0.076(9) 0.007(7) 0.003(7)

loop_
_atom_type_symbol
_atom_type_description
_atom_type_scat_dispersion_real
_atom_type_scat_dispersion_imag
_atom_type_scat_source
C C 0.0033 0.0016 'International Tables Vol C Tables 4.2.6.8 and 6.1.1.4'
H H 0.0000 0.0000 'International Tables Vol C Tables 4.2.6.8 and 6.1.1.4'
N N 0.0061 0.0033 'International Tables Vol C Tables 4.2.6.8 and 6.1.1.4'
Ta Ta -0.7052 6.5227 'International Tables Vol C Tables 4.2.6.8 and 6.1.1.4'

loop_
_geom_angle_atom_site_label_1
_geom_angle_atom_site_label_2
_geom_angle_atom_site_label_3
_geom_angle
N2A Ta1A N1A 59.6(2)
N2A Ta1A C21A 125.0(3)
N1A Ta1A C21A 85.4(3)
N2A Ta1A C19A 85.2(3)
N1A Ta1A C19A 129.6(3)
C21A Ta1A C19A 87.8(3)
N2A Ta1A C9A 93.0(3)
N1A Ta1A C9A 93.7(3)
C21A Ta1A C9A 133.2(3)
C19A Ta1A C9A 125.3(3)
N2A Ta1A C10A 98.5(3)
N1A Ta1A C10A 126.7(3)
C21A Ta1A C10A 136.1(3)
C19A Ta1A C10A 90.6(3)
C9A Ta1A C10A 35.5(3)
N2A Ta1A C13A 121.6(2)
N1A Ta1A C13A 91.1(2)
C21A Ta1A C13A 97.8(3)
C19A Ta1A C13A 139.3(3)
C9A Ta1A C13A 35.4(2)
C10A Ta1A C13A 57.9(2)
N2A Ta1A C11A 130.7(2)
N1A Ta1A C11A 147.5(2)
C21A Ta1A C11A 102.0(3)
C19A Ta1A C11A 82.6(3)
C9A Ta1A C11A 58.1(3)
C10A Ta1A C11A 34.6(3)
C13A Ta1A C11A 56.7(2)
N2A Ta1A C12A 150.2(3)
N1A Ta1A C12A 119.0(2)
C21A Ta1A C12A 82.5(3)
C19A Ta1A C12A 109.4(3)
C9A Ta1A C12A 57.2(3)
C10A Ta1A C12A 56.9(3)
C13A Ta1A C12A 33.2(3)
C11A Ta1A C12A 33.9(2)
N2A Ta1A C1A 30.1(2)
N1A Ta1A C1A 29.9(2)
C21A Ta1A C1A 104.0(3)
C19A Ta1A C1A 106.5(3)
C9A Ta1A C1A 97.3(3)
C10A Ta1A C1A 118.4(3)
C13A Ta1A C1A 111.0(2)
C11A Ta1A C1A 152.7(2)
C12A Ta1A C1A 143.7(2)
C1A N1A C6A 126.0(6)
C1A N1A Ta1A 94.8(5)
C6A N1A Ta1A 136.8(5)
C1A N2A C3A 127.2(7)
C1A N2A Ta1A 94.8(4)
C3A N2A Ta1A 137.7(6)
N1A C1A N2A 109.7(7)
N1A C1A C2A 125.9(7)
N2A C1A C2A 124.4(7)
N1A C1A Ta1A 55.4(4)
N2A C1A Ta1A 55.1(4)
C2A C1A Ta1A 169.8(6)
C1A C2A H1A 109.5
C1A C2A H2A 109.5
H1A C2A H2A 109.5
C1A C2A H3A 109.5
H1A C2A H3A 109.5
H2A C2A H3A 109.5
N2A C3A C4A 112.5(8)
N2A C3A C5A 115.3(8)
C4A C3A C5A 110.7(8)
N2A C3A H4A 105.9
C4A C3A H4A 105.9
C5A C3A H4A 105.9
C3A C4A H5A 109.5
C3A C4A H6A 109.5
H5A C4A H6A 109.5
C3A C4A H7A 109.5
H5A C4A H7A 109.5
H6A C4A H7A 109.5
C3A C5A H8A 109.5
C3A C5A H9A 109.5
H8A C5A H9A 109.5
C3A C5A H10A 109.5
H8A C5A H10A 109.5
H9A C5A H10A 109.5
N1A C6A C8A 114.8(7)
N1A C6A C7A 112.1(7)
C8A C6A C7A 111.6(7)
N1A C6A H11A 105.8
C8A C6A H11A 105.8
C7A C6A H11A 105.8
C6A C7A H12A 109.5
C6A C7A H13A 109.5
H12A C7A H13A 109.5
C6A C7A H14A 109.5
H12A C7A H14A 109.5
H13A C7A H14A 109.5
C6A C8A H15A 109.5
C6A C8A H16A 109.5
H15A C8A H16A 109.5
C6A C8A H17A 109.5
H15A C8A H17A 109.5
H16A C8A H17A 109.5
C10A C9A C13A 107.3(7)
C10A C9A C14A 127.3(7)
C13A C9A C14A 125.0(7)
C10A C9A Ta1A 73.5(4)
C13A C9A Ta1A 75.7(4)
C14A C9A Ta1A 122.2(5)
C9A C10A C11A 108.7(6)
C9A C10A C15A 125.9(7)
C11A C10A C15A 125.4(7)
C9A C10A Ta1A 71.0(4)
C11A C10A Ta1A 76.4(4)
C15A C10A Ta1A 120.6(5)
C10A C11A C12A 107.0(7)
C10A C11A C16A 126.3(7)
C12A C11A C16A 126.2(7)
C10A C11A Ta1A 69.0(4)
C12A C11A Ta1A 74.5(4)
C16A C11A Ta1A 128.3(5)
C13A C12A C11A 108.6(6)
C13A C12A C17A 124.6(7)
C11A C12A C17A 126.3(8)
C13A C12A Ta1A 70.3(4)
C11A C12A Ta1A 71.6(4)
C17A C12A Ta1A 130.4(6)
C12A C13A C9A 108.5(6)
C12A C13A C18A 126.6(7)
C9A C13A C18A 124.9(7)
C12A C13A Ta1A 76.4(4)
C9A C13A Ta1A 68.9(4)
C18A C13A Ta1A 122.2(5)
C9A C14A H18A 109.5
C9A C14A H19A 109.5
H18A C14A H19A 109.5
C9A C14A H20A 109.5
H18A C14A H20A 109.5
H19A C14A H20A 109.5
C10A C15A H21A 109.5
C10A C15A H22A 109.5
H21A C15A H22A 109.5
C10A C15A H23A 109.5
H21A C15A H23A 109.5
H22A C15A H23A 109.5
C11A C16A H24A 109.5
C11A C16A H25A 109.5
H24A C16A H25A 109.5
C11A C16A H26A 109.5
H24A C16A H26A 109.5
H25A C16A H26A 109.5
C12A C17A H27A 109.5
C12A C17A H28A 109.5
H27A C17A H28A 109.5
C12A C17A H29A 109.5
H27A C17A H29A 109.5
H28A C17A H29A 109.5
C13A C18A H30A 109.5
C13A C18A H31A 109.5
H30A C18A H31A 109.5
C13A C18A H32A 109.5
H30A C18A H32A 109.5
H31A C18A H32A 109.5
C20A C19A Ta1A 111.9(6)
C20A C19A H33A 109.2
Ta1A C19A H33A 109.2
C20A C19A H34A 109.2
Ta1A C19A H34A 109.2
H33A C19A H34A 107.9
C19A C20A H35A 109.5
C19A C20A H36A 109.5
H35A C20A H36A 109.5
C19A C20A H37A 109.5
H35A C20A H37A 109.5
H36A C20A H37A 109.5
C22A C21A Ta1A 122.2(6)
C22A C21A H38A 106.8
Ta1A C21A H38A 106.8
C22A C21A H39A 106.8
Ta1A C21A H39A 106.8
H38A C21A H39A 106.6
C21A C22A H40A 109.5
C21A C22A H41A 109.5
H40A C22A H41A 109.5
C21A C22A H42A 109.5
H40A C22A H42A 109.5
H41A C22A H42A 109.5
N2B Ta1B N1B 59.6(2)
N2B Ta1B C19B 127.0(3)
N1B Ta1B C19B 86.1(3)
N2B Ta1B C21B 84.9(3)
N1B Ta1B C21B 128.8(3)
C19B Ta1B C21B 88.4(4)
N2B Ta1B C9B 92.4(3)
N1B Ta1B C9B 93.1(3)
C19B Ta1B C9B 131.5(4)
C21B Ta1B C9B 126.4(3)
N2B Ta1B C13B 97.6(3)
N1B Ta1B C13B 126.2(3)
C19B Ta1B C13B 135.1(3)
C21B Ta1B C13B 91.4(3)
C9B Ta1B C13B 35.8(3)
N2B Ta1B C10B 120.2(3)
N1B Ta1B C10B 90.6(3)
C19B Ta1B C10B 97.1(3)
C21B Ta1B C10B 140.6(3)
C9B Ta1B C10B 34.4(3)
C13B Ta1B C10B 57.8(3)
N2B Ta1B C12B 130.1(3)
N1B Ta1B C12B 146.7(3)
C19B Ta1B C12B 101.1(3)
C21B Ta1B C12B 84.1(3)
C9B Ta1B C12B 57.7(3)
C13B Ta1B C12B 34.5(3)
C10B Ta1B C12B 56.5(3)
N2B Ta1B C11B 149.1(3)
N1B Ta1B C11B 119.0(3)
C19B Ta1B C11B 81.5(3)
C21B Ta1B C11B 110.3(3)
C9B Ta1B C11B 56.8(3)
C13B Ta1B C11B 56.7(3)
C10B Ta1B C11B 33.7(3)
C12B Ta1B C11B 33.3(2)
N2B Ta1B C1B 29.8(2)
N1B Ta1B C1B 30.1(2)
C19B Ta1B C1B 105.9(3)
C21B Ta1B C1B 105.9(3)
C9B Ta1B C1B 96.2(3)
C13B Ta1B C1B 117.1(3)
C10B Ta1B C1B 109.9(3)
C12B Ta1B C1B 151.2(3)
C11B Ta1B C1B 143.2(3)
C1B N1B C3B 126.1(7)
C1B N1B Ta1B 94.4(5)
C3B N1B Ta1B 137.0(5)
C1B N2B C6B 125.8(7)
C1B N2B Ta1B 95.4(5)
C6B N2B Ta1B 138.2(6)
N2B C1B N1B 109.6(7)
N2B C1B C2B 125.3(7)
N1B C1B C2B 125.1(7)
N2B C1B Ta1B 54.8(4)
N1B C1B Ta1B 55.4(4)
C2B C1B Ta1B 173.2(7)
C1B C2B H1B 109.5
C1B C2B H2B 109.5
H1B C2B H2B 109.5
C1B C2B H3B 109.5
H1B C2B H3B 109.5
H2B C2B H3B 109.5
N1B C3B C4B 112.9(7)
N1B C3B C5B 115.2(7)
C4B C3B C5B 112.2(7)
N1B C3B H4B 105.1
C4B C3B H4B 105.1
C5B C3B H4B 105.1
C3B C4B H5B 109.5
C3B C4B H6B 109.5
H5B C4B H6B 109.5
C3B C4B H7B 109.5
H5B C4B H7B 109.5
H6B C4B H7B 109.5
C3B C5B H8B 109.5
C3B C5B H9B 109.5
H8B C5B H9B 109.5
C3B C5B H10B 109.5
H8B C5B H10B 109.5
H9B C5B H10B 109.5
N2B C6B C8B 115.8(8)
N2B C6B C7B 111.1(8)
C8B C6B C7B 112.8(9)
N2B C6B H11B 105.4
C8B C6B H11B 105.4
C7B C6B H11B 105.4
C6B C7B H12B 109.5
C6B C7B H13B 109.5
H12B C7B H13B 109.5
C6B C7B H14B 109.5
H12B C7B H14B 109.5
H13B C7B H14B 109.5
C6B C8B H15B 109.5
C6B C8B H16B 109.5
H15B C8B H16B 109.5
C6B C8B H17B 109.5
H15B C8B H17B 109.5
H16B C8B H17B 109.5
C10B C9B C13B 108.0(7)
C10B C9B C14B 125.5(7)
C13B C9B C14B 126.1(7)
C10B C9B Ta1B 75.9(5)
C13B C9B Ta1B 73.1(4)
C14B C9B Ta1B 122.4(6)
C9B C10B C11B 109.2(7)
C9B C10B C15B 126.6(8)
C11B C10B C15B 124.0(7)
C9B C10B Ta1B 69.7(4)
C11B C10B Ta1B 77.5(5)
C15B C10B Ta1B 122.7(6)
C12B C11B C10B 107.1(7)
C12B C11B C16B 127.7(8)
C10B C11B C16B 125.0(8)
C12B C11B Ta1B 71.1(5)
C10B C11B Ta1B 68.7(4)
C16B C11B Ta1B 129.7(6)
C11B C12B C13B 108.2(7)
C11B C12B C17B 125.0(8)
C13B C12B C17B 126.5(8)
C11B C12B Ta1B 75.5(4)
C13B C12B Ta1B 68.6(4)
C17B C12B Ta1B 126.9(6)
C12B C13B C9B 107.5(7)
C12B C13B C18B 125.2(8)
C9B C13B C18B 127.1(8)
C12B C13B Ta1B 76.9(4)
C9B C13B Ta1B 71.0(4)
C18B C13B Ta1B 121.9(6)
C9B C14B H18B 109.5
C9B C14B H19B 109.5
H18B C14B H19B 109.5
C9B C14B H20B 109.5
H18B C14B H20B 109.5
H19B C14B H20B 109.5
C10B C15B H21B 109.5
C10B C15B H22B 109.5
H21B C15B H22B 109.5
C10B C15B H23B 109.5
H21B C15B H23B 109.5
H22B C15B H23B 109.5
C11B C16B H24B 109.5
C11B C16B H25B 109.5
H24B C16B H25B 109.5
C11B C16B H26B 109.5
H24B C16B H26B 109.5
H25B C16B H26B 109.5
C12B C17B H27B 109.5
C12B C17B H28B 109.5
H27B C17B H28B 109.5
C12B C17B H29B 109.5
H27B C17B H29B 109.5
H28B C17B H29B 109.5
C13B C18B H30B 109.5
C13B C18B H31B 109.5
H30B C18B H31B 109.5
C13B C18B H32B 109.5
H30B C18B H32B 109.5
H31B C18B H32B 109.5
C20B C19B Ta1B 123.2(6)
C20B C19B H33B 106.5
Ta1B C19B H33B 106.5
C20B C19B H34B 106.5
Ta1B C19B H34B 106.5
H33B C19B H34B 106.5
C19B C20B H35B 109.5
C19B C20B H36B 109.5
H35B C20B H36B 109.5
C19B C20B H37B 109.5
H35B C20B H37B 109.5
H36B C20B H37B 109.5
C22B C21B Ta1B 110.9(7)
C22B C21B H38B 109.5
Ta1B C21B H38B 109.5
C22B C21B H39B 109.5
Ta1B C21B H39B 109.5
H38B C21B H39B 108.0
C21B C22B H40B 109.5
C21B C22B H41B 109.5
H40B C22B H41B 109.5
C21B C22B H42B 109.5
H40B C22B H42B 109.5
H41B C22B H42B 109.5

loop_
_geom_bond_atom_site_label_1
_geom_bond_atom_site_label_2
_geom_bond_distance
Ta1A N2A 2.171(6)
Ta1A N1A 2.178(6)
Ta1A C21A 2.222(8)
Ta1A C19A 2.239(7)
Ta1A C9A 2.332(7)
Ta1A C10A 2.365(8)
Ta1A C13A 2.423(7)
Ta1A C11A 2.462(7)
Ta1A C12A 2.500(7)
Ta1A C1A 2.637(8)
N1A C1A 1.317(9)
N1A C6A 1.486(9)
N2A C1A 1.327(10)
N2A C3A 1.478(9)
C1A C2A 1.507(11)
C2A H1A 0.9700
C2A H2A 0.9700
C2A H3A 0.9700
C3A C4A 1.516(14)
C3A C5A 1.544(13)
C3A H4A 0.9900
C4A H5A 0.9700
C4A H6A 0.9700
C4A H7A 0.9700
C5A H8A 0.9700
C5A H9A 0.9700
C5A H10A 0.9700
C6A C8A 1.506(12)
C6A C7A 1.549(12)
C6A H11A 0.9900
C7A H12A 0.9700
C7A H13A 0.9700
C7A H14A 0.9700
C8A H15A 0.9700
C8A H16A 0.9700
C8A H17A 0.9700
C9A C10A 1.431(10)
C9A C13A 1.447(9)
C9A C14A 1.500(11)
C10A C11A 1.438(10)
C10A C15A 1.514(10)
C11A C12A 1.448(10)
C11A C16A 1.483(11)
C12A C13A 1.410(11)
C12A C17A 1.482(11)
C13A C18A 1.493(10)
C14A H18A 0.9700
C14A H19A 0.9700
C14A H20A 0.9700
C15A H21A 0.9700
C15A H22A 0.9700
C15A H23A 0.9700
C16A H24A 0.9700
C16A H25A 0.9700
C16A H26A 0.9700
C17A H27A 0.9700
C17A H28A 0.9700
C17A H29A 0.9700
C18A H30A 0.9700
C18A H31A 0.9700
C18A H32A 0.9700
C19A C20A 1.558(12)
C19A H33A 0.9800
C19A H34A 0.9800
C20A H35A 0.9700
C20A H36A 0.9700
C20A H37A 0.9700
C21A C22A 1.548(12)
C21A H38A 0.9800
C21A H39A 0.9800
C22A H40A 0.9700
C22A H41A 0.9700
C22A H42A 0.9700
Ta1B N2B 2.178(7)
Ta1B N1B 2.191(6)
Ta1B C19B 2.202(8)
Ta1B C21B 2.236(9)
Ta1B C9B 2.330(8)
Ta1B C13B 2.358(7)
Ta1B C10B 2.410(8)
Ta1B C12B 2.467(8)
Ta1B C11B 2.524(8)
Ta1B C1B 2.653(8)
N1B C1B 1.336(9)
N1B C3B 1.469(9)
N2B C1B 1.322(10)
N2B C6B 1.497(10)
C1B C2B 1.484(12)
C2B H1B 0.9700
C2B H2B 0.9700
C2B H3B 0.9700
C3B C4B 1.517(12)
C3B C5B 1.518(11)
C3B H4B 0.9900
C4B H5B 0.9700
C4B H6B 0.9700
C4B H7B 0.9700
C5B H8B 0.9700
C5B H9B 0.9700
C5B H10B 0.9700
C6B C8B 1.513(14)
C6B C7B 1.519(14)
C6B H11B 0.9900
C7B H12B 0.9700
C7B H13B 0.9700
C7B H14B 0.9700
C8B H15B 0.9700
C8B H16B 0.9700
C8B H17B 0.9700
C9B C10B 1.405(11)
C9B C13B 1.442(10)
C9B C14B 1.497(11)
C10B C11B 1.436(11)
C10B C15B 1.502(11)
C11B C12B 1.433(11)
C11B C16B 1.506(11)
C12B C13B 1.434(11)
C12B C17B 1.502(11)
C13B C18B 1.511(11)
C14B H18B 0.9700
C14B H19B 0.9700
C14B H20B 0.9700
C15B H21B 0.9700
C15B H22B 0.9700
C15B H23B 0.9700
C16B H24B 0.9700
C16B H25B 0.9700
C16B H26B 0.9700
C17B H27B 0.9700
C17B H28B 0.9700
C17B H29B 0.9700
C18B H30B 0.9700
C18B H31B 0.9700
C18B H32B 0.9700
C19B C20B 1.557(12)
C19B H33B 0.9800
C19B H34B 0.9800
C20B H35B 0.9700
C20B H36B 0.9700
C20B H37B 0.9700
C21B C22B 1.498(14)
C21B H38B 0.9800
C21B H39B 0.9800
C22B H40B 0.9700
C22B H41B 0.9700
C22B H42B 0.9700

loop_
_geom_torsion_atom_site_label_1
_geom_torsion_atom_site_label_2
_geom_torsion_atom_site_label_3
_geom_torsion_atom_site_label_4
_geom_torsion
N2A Ta1A N1A C1A -6.8(4)
C21A Ta1A N1A C1A 128.8(5)
C19A Ta1A N1A C1A 45.5(6)
C9A Ta1A N1A C1A -98.1(5)
C10A Ta1A N1A C1A -83.8(5)
C13A Ta1A N1A C1A -133.4(5)
C11A Ta1A N1A C1A -125.9(5)
C12A Ta1A N1A C1A -152.3(5)
N2A Ta1A N1A C6A -168.6(9)
C21A Ta1A N1A C6A -33.0(8)
C19A Ta1A N1A C6A -116.4(8)
C9A Ta1A N1A C6A 100.1(8)
C10A Ta1A N1A C6A 114.3(8)
C13A Ta1A N1A C6A 64.7(8)
C11A Ta1A N1A C6A 72.2(9)
C12A Ta1A N1A C6A 45.8(8)
C1A Ta1A N1A C6A -161.9(11)
N1A Ta1A N2A C1A 6.7(4)
C21A Ta1A N2A C1A -51.7(6)
C19A Ta1A N2A C1A -135.6(5)
C9A Ta1A N2A C1A 99.3(5)
C10A Ta1A N2A C1A 134.5(5)
C13A Ta1A N2A C1A 77.2(5)
C11A Ta1A N2A C1A 148.5(4)
C12A Ta1A N2A C1A 102.9(6)
N1A Ta1A N2A C3A 179.8(9)
C21A Ta1A N2A C3A 121.5(8)
C19A Ta1A N2A C3A 37.6(8)
C9A Ta1A N2A C3A -87.6(8)
C10A Ta1A N2A C3A -52.4(8)
C13A Ta1A N2A C3A -109.7(8)
C11A Ta1A N2A C3A -38.4(9)
C12A Ta1A N2A C3A -84.0(9)
C1A Ta1A N2A C3A 173.1(11)
C6A N1A C1A N2A 174.9(7)
Ta1A N1A C1A N2A 10.2(7)
C6A N1A C1A C2A -2.8(13)
Ta1A N1A C1A C2A -167.6(8)
C6A N1A C1A Ta1A 164.7(9)
C3A N2A C1A N1A 175.6(8)
Ta1A N2A C1A N1A -10.2(7)
C3A N2A C1A C2A -6.6(13)
Ta1A N2A C1A C2A 167.6(8)
C3A N2A C1A Ta1A -174.2(9)
N2A Ta1A C1A N1A 168.3(8)
C21A Ta1A C1A N1A -53.1(5)
C19A Ta1A C1A N1A -145.0(5)
C9A Ta1A C1A N1A 84.9(5)
C10A Ta1A C1A N1A 115.0(5)
C13A Ta1A C1A N1A 51.1(5)
C11A Ta1A C1A N1A 108.7(6)
C12A Ta1A C1A N1A 43.4(7)
N1A Ta1A C1A N2A -168.3(8)
C21A Ta1A C1A N2A 138.5(5)
C19A Ta1A C1A N2A 46.7(5)
C9A Ta1A C1A N2A -83.5(5)
C10A Ta1A C1A N2A -53.3(5)
C13A Ta1A C1A N2A -117.2(5)
C11A Ta1A C1A N2A -59.6(7)
C12A Ta1A C1A N2A -125.0(5)
N2A Ta1A C1A C2A -91(3)
N1A Ta1A C1A C2A 101(3)
C21A Ta1A C1A C2A 48(3)
C19A Ta1A C1A C2A -44(3)
C9A Ta1A C1A C2A -174(3)
C10A Ta1A C1A C2A -144(3)
C13A Ta1A C1A C2A 152(3)
C11A Ta1A C1A C2A -151(3)
C12A Ta1A C1A C2A 144(3)
C1A N2A C3A C4A -74.2(11)
Ta1A N2A C3A C4A 114.4(9)
C1A N2A C3A C5A 54.0(12)
Ta1A N2A C3A C5A -117.4(9)
C1A N1A C6A C8A -58.3(11)
Ta1A N1A C6A C8A 99.1(9)
C1A N1A C6A C7A 70.4(10)
Ta1A N1A C6A C7A -132.1(7)
N2A Ta1A C9A C10A 100.3(4)
N1A Ta1A C9A C10A 160.1(4)
C21A Ta1A C9A C10A -112.7(5)
C19A Ta1A C9A C10A 14.1(6)
C13A Ta1A C9A C10A -113.3(6)
C11A Ta1A C9A C10A -37.1(4)
C12A Ta1A C9A C10A -77.5(5)
C1A Ta1A C9A C10A 130.3(4)
N2A Ta1A C9A C13A -146.4(4)
N1A Ta1A C9A C13A -86.7(4)
C21A Ta1A C9A C13A 0.5(6)
C19A Ta1A C9A C13A 127.4(5)
C10A Ta1A C9A C13A 113.3(6)
C11A Ta1A C9A C13A 76.2(5)
C12A Ta1A C9A C13A 35.8(4)
C1A Ta1A C9A C13A -116.4(4)
N2A Ta1A C9A C14A -23.7(6)
N1A Ta1A C9A C14A 36.0(6)
C21A Ta1A C9A C14A 123.2(6)
C19A Ta1A C9A C14A -109.9(6)
C10A Ta1A C9A C14A -124.1(8)
C13A Ta1A C9A C14A 122.7(8)
C11A Ta1A C9A C14A -161.2(7)
C12A Ta1A C9A C14A 158.4(7)
C1A Ta1A C9A C14A 6.2(6)
C13A C9A C10A C11A -1.0(9)
C14A C9A C10A C11A -174.0(7)
Ta1A C9A C10A C11A 67.8(5)
C13A C9A C10A C15A 176.7(7)
C14A C9A C10A C15A 3.7(13)
Ta1A C9A C10A C15A -114.5(8)
C13A C9A C10A Ta1A -68.8(5)
C14A C9A C10A Ta1A 118.2(8)
N2A Ta1A C10A C9A -83.3(4)
N1A Ta1A C10A C9A -25.1(5)
C21A Ta1A C10A C9A 104.0(6)
C19A Ta1A C10A C9A -168.5(5)
C13A Ta1A C10A C9A 38.9(4)
C11A Ta1A C10A C9A 115.5(6)
C12A Ta1A C10A C9A 78.6(5)
C1A Ta1A C10A C9A -59.3(5)
N2A Ta1A C10A C11A 161.2(4)
N1A Ta1A C10A C11A -140.6(4)
C21A Ta1A C10A C11A -11.5(7)
C19A Ta1A C10A C11A 76.0(5)
C9A Ta1A C10A C11A -115.5(6)
C13A Ta1A C10A C11A -76.7(5)
C12A Ta1A C10A C11A -37.0(4)
C1A Ta1A C10A C11A -174.9(4)
N2A Ta1A C10A C15A 37.9(7)
N1A Ta1A C10A C15A 96.1(7)
C21A Ta1A C10A C15A -134.8(7)
C19A Ta1A C10A C15A -47.3(7)
C9A Ta1A C10A C15A 121.2(8)
C13A Ta1A C10A C15A 160.1(7)
C11A Ta1A C10A C15A -123.3(8)
C12A Ta1A C10A C15A -160.2(8)
C1A Ta1A C10A C15A 61.9(7)
C9A C10A C11A C12A 1.1(9)
C15A C10A C11A C12A -176.6(7)
Ta1A C10A C11A C12A 65.4(5)
C9A C10A C11A C16A 172.9(7)
C15A C10A C11A C16A -4.8(13)
Ta1A C10A C11A C16A -122.9(8)
C9A C10A C11A Ta1A -64.2(5)
C15A C10A C11A Ta1A 118.0(8)
N2A Ta1A C11A C10A -24.9(6)
N1A Ta1A C11A C10A 71.4(6)
C21A Ta1A C11A C10A 171.9(5)
C19A Ta1A C11A C10A -102.0(5)
C9A Ta1A C11A C10A 38.1(4)
C13A Ta1A C11A C10A 80.3(5)
C12A Ta1A C11A C10A 115.5(6)
C1A Ta1A C11A C10A 9.9(8)
N2A Ta1A C11A C12A -140.5(4)
N1A Ta1A C11A C12A -44.2(7)
C21A Ta1A C11A C12A 56.3(5)
C19A Ta1A C11A C12A 142.5(5)
C9A Ta1A C11A C12A -77.5(5)
C10A Ta1A C11A C12A -115.5(6)
C13A Ta1A C11A C12A -35.2(4)
C1A Ta1A C11A C12A -105.6(6)
N2A Ta1A C11A C16A 95.4(8)
N1A Ta1A C11A C16A -168.3(6)
C21A Ta1A C11A C16A -67.8(8)
C19A Ta1A C11A C16A 18.3(7)
C9A Ta1A C11A C16A 158.4(8)
C10A Ta1A C11A C16A 120.3(9)
C13A Ta1A C11A C16A -159.4(8)
C12A Ta1A C11A C16A -124.1(9)
C1A Ta1A C11A C16A 130.2(7)
C10A C11A C12A C13A -0.8(9)
C16A C11A C12A C13A -172.6(7)
Ta1A C11A C12A C13A 60.9(5)
C10A C11A C12A C17A 171.2(8)
C16A C11A C12A C17A -0.6(13)
Ta1A C11A C12A C17A -127.1(9)
C10A C11A C12A Ta1A -61.7(5)
C16A C11A C12A Ta1A 126.5(8)
N2A Ta1A C12A C13A -42.4(7)
N1A Ta1A C12A C13A 36.3(5)
C21A Ta1A C12A C13A 116.8(5)
C19A Ta1A C12A C13A -158.2(4)
C9A Ta1A C12A C13A -38.1(4)
C10A Ta1A C12A C13A -80.7(5)
C11A Ta1A C12A C13A -118.4(6)
C1A Ta1A C12A C13A 13.3(6)
N2A Ta1A C12A C11A 75.9(7)
N1A Ta1A C12A C11A 154.7(4)
C21A Ta1A C12A C11A -124.8(5)
C19A Ta1A C12A C11A -39.8(5)
C9A Ta1A C12A C11A 80.3(5)
C10A Ta1A C12A C11A 37.7(4)
C13A Ta1A C12A C11A 118.4(6)
C1A Ta1A C12A C11A 131.7(5)
N2A Ta1A C12A C17A -161.6(7)
N1A Ta1A C12A C17A -82.9(8)
C21A Ta1A C12A C17A -2.4(8)
C19A Ta1A C12A C17A 82.6(8)
C9A Ta1A C12A C17A -157.3(9)
C10A Ta1A C12A C17A 160.1(9)
C13A Ta1A C12A C17A -119.2(10)
C11A Ta1A C12A C17A 122.4(10)
C1A Ta1A C12A C17A -105.9(8)
C11A C12A C13A C9A 0.2(9)
C17A C12A C13A C9A -172.0(8)
Ta1A C12A C13A C9A 61.9(5)
C11A C12A C13A C18A 178.1(7)
C17A C12A C13A C18A 5.9(13)
Ta1A C12A C13A C18A -120.2(8)
C11A C12A C13A Ta1A -61.7(5)
C17A C12A C13A Ta1A 126.1(8)
C10A C9A C13A C12A 0.5(9)
C14A C9A C13A C12A 173.7(7)
Ta1A C9A C13A C12A -66.8(5)
C10A C9A C13A C18A -177.4(7)
C14A C9A C13A C18A -4.3(12)
Ta1A C9A C13A C18A 115.3(8)
C10A C9A C13A Ta1A 67.3(5)
C14A C9A C13A Ta1A -119.5(8)
N2A Ta1A C13A C12A 156.8(4)
N1A Ta1A C13A C12A -148.8(4)
C21A Ta1A C13A C12A -63.3(5)
C19A Ta1A C13A C12A 32.5(6)
C9A Ta1A C13A C12A 116.3(6)
C10A Ta1A C13A C12A 77.3(5)
C11A Ta1A C13A C12A 36.0(4)
C1A Ta1A C13A C12A -171.6(4)
N2A Ta1A C13A C9A 40.5(5)
N1A Ta1A C13A C9A 94.9(5)
C21A Ta1A C13A C9A -179.6(5)
C19A Ta1A C13A C9A -83.8(6)
C10A Ta1A C13A C9A -39.0(4)
C11A Ta1A C13A C9A -80.3(5)
C12A Ta1A C13A C9A -116.3(6)
C1A Ta1A C13A C9A 72.1(5)
N2A Ta1A C13A C18A -78.3(7)
N1A Ta1A C13A C18A -23.9(7)
C21A Ta1A C13A C18A 61.6(7)
C19A Ta1A C13A C18A 157.4(6)
C9A Ta1A C13A C18A -118.8(8)
C10A Ta1A C13A C18A -157.8(7)
C11A Ta1A C13A C18A 160.9(7)
C12A Ta1A C13A C18A 124.9(8)
C1A Ta1A C13A C18A -46.7(7)
N2A Ta1A C19A C20A 66.6(7)
N1A Ta1A C19A C20A 23.4(8)
C21A Ta1A C19A C20A -58.8(7)
C9A Ta1A C19A C20A 156.9(6)
C10A Ta1A C19A C20A 165.0(7)
C13A Ta1A C19A C20A -158.3(6)
C11A Ta1A C19A C20A -161.3(7)
C12A Ta1A C19A C20A -140.1(6)
C1A Ta1A C19A C20A 45.1(7)
N2A Ta1A C21A C22A -123.7(8)
N1A Ta1A C21A C22A -171.1(9)
C19A Ta1A C21A C22A -41.1(9)
C9A Ta1A C21A C22A 98.1(9)
C10A Ta1A C21A C22A 47.5(10)
C13A Ta1A C21A C22A 98.4(8)
C11A Ta1A C21A C22A 40.9(9)
C12A Ta1A C21A C22A 68.8(8)
C1A Ta1A C21A C22A -147.6(8)
N2B Ta1B N1B C1B 6.0(5)
C19B Ta1B N1B C1B -131.7(5)
C21B Ta1B N1B C1B -46.9(6)
C9B Ta1B N1B C1B 96.9(5)
C13B Ta1B N1B C1B 82.1(6)
C10B Ta1B N1B C1B 131.3(5)
C12B Ta1B N1B C1B 123.9(5)
C11B Ta1B N1B C1B 150.3(4)
N2B Ta1B N1B C3B 167.8(8)
C19B Ta1B N1B C3B 30.1(8)
C21B Ta1B N1B C3B 114.9(8)
C9B Ta1B N1B C3B -101.3(8)
C13B Ta1B N1B C3B -116.1(8)
C10B Ta1B N1B C3B -66.9(8)
C12B Ta1B N1B C3B -74.4(9)
C11B Ta1B N1B C3B -47.9(8)
C1B Ta1B N1B C3B 161.8(10)
N1B Ta1B N2B C1B -6.1(5)
C19B Ta1B N2B C1B 51.3(7)
C21B Ta1B N2B C1B 135.4(5)
C9B Ta1B N2B C1B -98.3(5)
C13B Ta1B N2B C1B -133.9(5)
C10B Ta1B N2B C1B -76.9(5)
C12B Ta1B N2B C1B -146.7(5)
C11B Ta1B N2B C1B -102.7(6)
N1B Ta1B N2B C6B -177.3(10)
C19B Ta1B N2B C6B -120.0(9)
C21B Ta1B N2B C6B -35.9(9)
C9B Ta1B N2B C6B 90.5(9)
C13B Ta1B N2B C6B 54.9(9)
C10B Ta1B N2B C6B 111.9(9)
C12B Ta1B N2B C6B 42.1(10)
C11B Ta1B N2B C6B 86.1(10)
C1B Ta1B N2B C6B -171.2(12)
C6B N2B C1B N1B -178.1(8)
Ta1B N2B C1B N1B 9.1(7)
C6B N2B C1B C2B 1.1(14)
Ta1B N2B C1B C2B -171.7(8)
C6B N2B C1B Ta1B 172.8(10)
C3B N1B C1B N2B -173.7(7)
Ta1B N1B C1B N2B -9.0(7)
C3B N1B C1B C2B 7.1(13)
Ta1B N1B C1B C2B 171.7(8)
C3B N1B C1B Ta1B -164.7(9)
N1B Ta1B C1B N2B 169.6(8)
C19B Ta1B C1B N2B -139.6(6)
C21B Ta1B C1B N2B -46.7(6)
C9B Ta1B C1B N2B 84.0(5)
C13B Ta1B C1B N2B 53.4(6)
C10B Ta1B C1B N2B 116.5(5)
C12B Ta1B C1B N2B 60.7(8)
C11B Ta1B C1B N2B 123.2(5)
N2B Ta1B C1B N1B -169.6(8)
C19B Ta1B C1B N1B 50.8(6)
C21B Ta1B C1B N1B 143.7(5)
C9B Ta1B C1B N1B -85.6(5)
C13B Ta1B C1B N1B -116.2(5)
C10B Ta1B C1B N1B -53.0(5)
C12B Ta1B C1B N1B -108.8(6)
C11B Ta1B C1B N1B -46.4(6)
C1B N1B C3B C4B -71.2(10)
Ta1B N1B C3B C4B 131.5(7)
C1B N1B C3B C5B 59.5(11)
Ta1B N1B C3B C5B -97.8(9)
C1B N2B C6B C8B -53.8(13)
Ta1B N2B C6B C8B 115.5(10)
C1B N2B C6B C7B 76.6(12)
Ta1B N2B C6B C7B -114.2(10)
N2B Ta1B C9B C10B 146.2(5)
N1B Ta1B C9B C10B 86.5(5)
C19B Ta1B C9B C10B -1.1(6)
C21B Ta1B C9B C10B -128.4(5)
C13B Ta1B C9B C10B -114.1(7)
C12B Ta1B C9B C10B -76.4(5)
C11B Ta1B C9B C10B -36.5(4)
C1B Ta1B C9B C10B 116.6(5)
N2B Ta1B C9B C13B -99.7(5)
N1B Ta1B C9B C13B -159.4(5)
C19B Ta1B C9B C13B 113.0(5)
C21B Ta1B C9B C13B -14.3(7)
C10B Ta1B C9B C13B 114.1(7)
C12B Ta1B C9B C13B 37.7(5)
C11B Ta1B C9B C13B 77.6(5)
C1B Ta1B C9B C13B -129.3(5)
N2B Ta1B C9B C14B 22.8(7)
N1B Ta1B C9B C14B -36.9(7)
C19B Ta1B C9B C14B -124.5(7)
C21B Ta1B C9B C14B 108.2(7)
C13B Ta1B C9B C14B 122.5(9)
C10B Ta1B C9B C14B -123.4(8)
C12B Ta1B C9B C14B 160.2(8)
C11B Ta1B C9B C14B -159.9(8)
C1B Ta1B C9B C14B -6.8(7)
C13B C9B C10B C11B 1.4(9)
C14B C9B C10B C11B -172.0(8)
Ta1B C9B C10B C11B 68.1(6)
C13B C9B C10B C15B 177.0(8)
C14B C9B C10B C15B 3.6(13)
Ta1B C9B C10B C15B -116.3(8)
C13B C9B C10B Ta1B -66.7(5)
C14B C9B C10B Ta1B 119.9(8)
N2B Ta1B C10B C9B -40.1(5)
N1B Ta1B C10B C9B -94.7(5)
C19B Ta1B C10B C9B 179.2(5)
C21B Ta1B C10B C9B 83.1(6)
C13B Ta1B C10B C9B 39.2(4)
C12B Ta1B C10B C9B 80.5(5)
C11B Ta1B C10B C9B 116.2(6)
C1B Ta1B C10B C9B -71.0(5)
N2B Ta1B C10B C11B -156.3(4)
N1B Ta1B C10B C11B 149.2(4)
C19B Ta1B C10B C11B 63.0(5)
C21B Ta1B C10B C11B -33.1(7)
C9B Ta1B C10B C11B -116.2(6)
C13B Ta1B C10B C11B -77.0(5)
C12B Ta1B C10B C11B -35.7(4)
C1B Ta1B C10B C11B 172.8(4)
N2B Ta1B C10B C15B 81.2(7)
N1B Ta1B C10B C15B 26.6(7)
C19B Ta1B C10B C15B -59.6(7)
C21B Ta1B C10B C15B -155.7(7)
C9B Ta1B C10B C15B 121.2(9)
C13B Ta1B C10B C15B 160.4(8)
C12B Ta1B C10B C15B -158.3(8)
C11B Ta1B C10B C15B -122.6(9)
C1B Ta1B C10B C15B 50.2(7)
C9B C10B C11B C12B -1.8(9)
C15B C10B C11B C12B -177.6(8)
Ta1B C10B C11B C12B 61.2(6)
C9B C10B C11B C16B 172.6(8)
C15B C10B C11B C16B -3.1(13)
Ta1B C10B C11B C16B -124.4(9)
C9B C10B C11B Ta1B -63.0(6)
C15B C10B C11B Ta1B 121.2(8)
N2B Ta1B C11B C12B -75.1(7)
N1B Ta1B C11B C12B -153.6(4)
C19B Ta1B C11B C12B 125.6(5)
C21B Ta1B C11B C12B 40.5(6)
C9B Ta1B C11B C12B -80.4(5)
C13B Ta1B C11B C12B -37.3(5)
C10B Ta1B C11B C12B -117.7(7)
C1B Ta1B C11B C12B -129.1(5)
N2B Ta1B C11B C10B 42.6(7)
N1B Ta1B C11B C10B -35.9(5)
C19B Ta1B C11B C10B -116.6(5)
C21B Ta1B C11B C10B 158.3(5)
C9B Ta1B C11B C10B 37.3(4)
C13B Ta1B C11B C10B 80.5(5)
C12B Ta1B C11B C10B 117.7(7)
C1B Ta1B C11B C10B -11.3(6)
N2B Ta1B C11B C16B 161.1(7)
N1B Ta1B C11B C16B 82.6(9)
C19B Ta1B C11B C16B 1.9(8)
C21B Ta1B C11B C16B -83.2(9)
C9B Ta1B C11B C16B 155.8(9)
C13B Ta1B C11B C16B -161.0(10)
C10B Ta1B C11B C16B 118.5(10)
C12B Ta1B C11B C16B -123.8(11)
C1B Ta1B C11B C16B 107.2(9)
C10B C11B C12B C13B 1.5(9)
C16B C11B C12B C13B -172.7(9)
Ta1B C11B C12B C13B 61.2(6)
C10B C11B C12B C17B 175.2(8)
C16B C11B C12B C17B 1.0(14)
Ta1B C11B C12B C17B -125.1(9)
C10B C11B C12B Ta1B -59.6(5)
C16B C11B C12B Ta1B 126.1(9)
N2B Ta1B C12B C11B 139.5(5)
N1B Ta1B C12B C11B 45.0(7)
C19B Ta1B C12B C11B -55.0(5)
C21B Ta1B C12B C11B -142.2(5)
C9B Ta1B C12B C11B 77.4(5)
C13B Ta1B C12B C11B 116.6(7)
C10B Ta1B C12B C11B 36.1(5)
C1B Ta1B C12B C11B 105.0(6)
N2B Ta1B C12B C13B 22.9(6)
N1B Ta1B C12B C13B -71.6(6)
C19B Ta1B C12B C13B -171.7(5)
C21B Ta1B C12B C13B 101.2(5)
C9B Ta1B C12B C13B -39.2(5)
C10B Ta1B C12B C13B -80.5(5)
C11B Ta1B C12B C13B -116.6(7)
C1B Ta1B C12B C13B -11.6(8)
N2B Ta1B C12B C17B -97.4(8)
N1B Ta1B C12B C17B 168.2(6)
C19B Ta1B C12B C17B 68.1(8)
C21B Ta1B C12B C17B -19.1(8)
C9B Ta1B C12B C17B -159.5(9)
C13B Ta1B C12B C17B -120.2(10)
C10B Ta1B C12B C17B 159.3(9)
C11B Ta1B C12B C17B 123.1(10)
C1B Ta1B C12B C17B -131.8(8)
C11B C12B C13B C9B -0.7(9)
C17B C12B C13B C9B -174.3(8)
Ta1B C12B C13B C9B 65.0(5)
C11B C12B C13B C18B 174.3(8)
C17B C12B C13B C18B 0.7(14)
Ta1B C12B C13B C18B -120.1(9)
C11B C12B C13B Ta1B -65.7(6)
C17B C12B C13B Ta1B 120.8(9)
C10B C9B C13B C12B -0.5(9)
C14B C9B C13B C12B 172.9(8)
Ta1B C9B C13B C12B -69.0(6)
C10B C9B C13B C18B -175.3(8)
C14B C9B C13B C18B -1.9(14)
Ta1B C9B C13B C18B 116.2(9)
C10B C9B C13B Ta1B 68.5(6)
C14B C9B C13B Ta1B -118.1(8)
N2B Ta1B C13B C12B -162.5(5)
N1B Ta1B C13B C12B 139.8(4)
C19B Ta1B C13B C12B 11.6(7)
C21B Ta1B C13B C12B -77.5(5)
C9B Ta1B C13B C12B 113.9(7)
C10B Ta1B C13B C12B 76.4(5)
C11B Ta1B C13B C12B 36.0(5)
C1B Ta1B C13B C12B 173.8(4)
N2B Ta1B C13B C9B 83.5(5)
N1B Ta1B C13B C9B 25.8(6)
C19B Ta1B C13B C9B -102.3(6)
C21B Ta1B C13B C9B 168.6(5)
C10B Ta1B C13B C9B -37.6(5)
C12B Ta1B C13B C9B -113.9(7)
C11B Ta1B C13B C9B -77.9(5)
C1B Ta1B C13B C9B 59.8(5)
N2B Ta1B C13B C18B -39.0(7)
N1B Ta1B C13B C18B -96.6(7)
C19B Ta1B C13B C18B 135.2(7)
C21B Ta1B C13B C18B 46.1(7)
C9B Ta1B C13B C18B -122.5(9)
C10B Ta1B C13B C18B -160.1(8)
C12B Ta1B C13B C18B 123.6(9)
C11B Ta1B C13B C18B 159.6(8)
C1B Ta1B C13B C18B -62.7(7)
N2B Ta1B C19B C20B 122.3(8)
N1B Ta1B C19B C20B 169.0(9)
C21B Ta1B C19B C20B 39.9(9)
C9B Ta1B C19B C20B -100.2(9)
C13B Ta1B C19B C20B -50.4(11)
C10B Ta1B C19B C20B -100.9(9)
C12B Ta1B C19B C20B -43.8(9)
C11B Ta1B C19B C20B -70.9(9)
C1B Ta1B C19B C20B 146.1(8)
N2B Ta1B C21B C22B -67.0(7)
N1B Ta1B C21B C22B -23.3(9)
C19B Ta1B C21B C22B 60.4(8)
C9B Ta1B C21B C22B -156.2(6)
C13B Ta1B C21B C22B -164.5(7)
C10B Ta1B C21B C22B 159.6(6)
C12B Ta1B C21B C22B 161.8(7)
C11B Ta1B C21B C22B 140.7(7)
C1B Ta1B C21B C22B -45.7(8)
